data_7227796
loop_
_publ_author_name
'Zhang, Li-Yang'
'Lu, Li-Ping'
'Zhu, Miao-Li'
'Feng, Si-Si'

_publ_section_title
;
 Self-assembly of lanthanide(iii) coordination polymers from a
 bifunctional 2-(pyridin-2-yl)-1H-imidazole-4,5-dicarboxylate ligand with
 the assistance of oxalate: syntheses, structures, luminescence, and
 magnetic properties
;
_journal_issue 14
_journal_name_full CrystEngComm
_journal_page_first 1953
_journal_paper_doi 10.1039/C7CE00149E
_journal_volume 19
_journal_year 2017
_chemical_formula_sum 'C14 H15 Dy2 N3 O17'
_chemical_formula_weight 822.29
_space_group_crystal_system monoclinic
_space_group_IT_number 14
_space_group_name_Hall '-P 2ybc'
_space_group_name_H-M_alt 'P 1 21/c 1'
_symmetry_space_group_name_Hall '-P 2ybc'
_symmetry_space_group_name_H-M 'P 1 21/c 1'
_atom_sites_solution_hydrogens mixed
_audit_creation_method SHELXL-2016/6
_audit_update_record
;
2017-02-28 deposited with the CCDC.
2017-03-06 downloaded from the CCDC.
;
_cell_angle_alpha 90
_cell_angle_beta 102.12(3)
_cell_angle_gamma 90
_cell_formula_units_Z 4
_cell_length_a 9.4280(19)
_cell_length_b 22.415(5)
_cell_length_c 10.051(2)
_cell_measurement_reflns_used 11485
_cell_measurement_temperature 100(2)
_cell_measurement_theta_max 30.95
_cell_measurement_theta_min 2.10
_cell_volume 2076.7(8)
_computing_structure_refinement 'SHELXL-2016/6 (Sheldrick, 2016)'
_diffrn_ambient_temperature 100(2)
_diffrn_measured_fraction_theta_full 0.999
_diffrn_measured_fraction_theta_max 0.999
_diffrn_measurement_device_type mar165
_diffrn_measurement_method 'oscillation mode'
_diffrn_radiation_type synchrotron
_diffrn_radiation_wavelength 0.720
_diffrn_reflns_av_R_equivalents 0.0366
_diffrn_reflns_av_unetI/netI 0.0379
_diffrn_reflns_Laue_measured_fraction_full 0.999
_diffrn_reflns_Laue_measured_fraction_max 0.999
_diffrn_reflns_limit_h_max 0
_diffrn_reflns_limit_h_min -11
_diffrn_reflns_limit_k_max 27
_diffrn_reflns_limit_k_min -27
_diffrn_reflns_limit_l_max 12
_diffrn_reflns_limit_l_min -11
_diffrn_reflns_number 7251
_diffrn_reflns_point_group_measured_fraction_full 0.999
_diffrn_reflns_point_group_measured_fraction_max 0.999
_diffrn_reflns_theta_full 25.595
_diffrn_reflns_theta_max 25.986
_diffrn_reflns_theta_min 2.238
_diffrn_source 'synchrotron, 3W1A at BSRF'
_exptl_absorpt_coefficient_mu 7.455
_exptl_crystal_colour yellow
_exptl_crystal_density_diffrn 2.630
_exptl_crystal_density_method 'not measured'
_exptl_crystal_description block
_exptl_crystal_F_000 1552
_exptl_crystal_size_max 0.23
_exptl_crystal_size_mid 0.21
_exptl_crystal_size_min 0.18
_refine_diff_density_max 1.722
_refine_diff_density_min -1.529
_refine_diff_density_rms 0.180
_refine_ls_extinction_method none
_refine_ls_goodness_of_fit_ref 1.038
_refine_ls_hydrogen_treatment constr
_refine_ls_matrix_type full
_refine_ls_number_parameters 326
_refine_ls_number_reflns 3924
_refine_ls_number_restraints 6
_refine_ls_restrained_S_all 1.038
_refine_ls_R_factor_all 0.0248
_refine_ls_R_factor_gt 0.0230
_refine_ls_shift/su_max 0.002
_refine_ls_shift/su_mean 0.000
_refine_ls_structure_factor_coef Fsqd
_refine_ls_weighting_details 'w=1/[\s^2^(Fo^2^)+(0.0257P)^2^+4.6806P] where P=(Fo^2^+2Fc^2^)/3'
_refine_ls_weighting_scheme calc
_refine_ls_wR_factor_gt 0.0516
_refine_ls_wR_factor_ref 0.0525
_reflns_Friedel_coverage 0.000
_reflns_number_gt 3688
_reflns_number_total 3924
_reflns_threshold_expression 'I > 2\s(I)'
_cod_data_source_file c7ce00149e2.cif
_cod_data_source_block Z9-Dy-zb26-14R1
_cod_depositor_comments 'Adding full bibliography for 7227795--7227805.cif.'
_cod_database_code 7227796
_shelx_shelxl_version_number 2016/6
_shelx_space_group_comment
;
The symmetry employed for this shelxl refinement is uniquely defined
by the following loop, which should always be used as a source of
symmetry information in preference to the above space-group names.
They are only intended as comments.
;

loop_
_space_group_symop_operation_xyz
'x, y, z'
'-x, y+1/2, -z+1/2'
'-x, -y, -z'
'x, -y-1/2, z-1/2'

loop_
_atom_site_label
_atom_site_type_symbol
_atom_site_fract_x
_atom_site_fract_y
_atom_site_fract_z
_atom_site_U_iso_or_equiv
_atom_site_adp_type
_atom_site_occupancy
_atom_site_site_symmetry_order
_atom_site_calc_flag
_atom_site_refinement_flags_posn
_atom_site_refinement_flags_adp
Dy1 Dy 1.25050(2) 0.27717(2) 1.04663(2) 0.00555(6) Uani 1 1 d . .
Dy2 Dy 0.71833(2) 0.43461(2) 0.85831(2) 0.00348(6) Uani 1 1 d . .
N1 N 0.5983(3) 0.41520(13) 0.6254(3) 0.0052(5) Uani 1 1 d . .
N2 N 0.5341(3) 0.41369(13) 0.4025(3) 0.0058(5) Uani 1 1 d . .
H2 H 0.524060 0.426680 0.321414 0.007 Uiso 1 1 d R U
N3 N 0.7766(3) 0.50743(15) 0.6483(3) 0.0103(6) Uani 1 1 d . .
O1 O 1.0677(3) 0.33781(12) 1.1094(2) 0.0113(5) Uani 1 1 d . .
O2 O 1.0343(3) 0.28800(12) 0.8635(2) 0.0107(5) Uani 1 1 d . .
O3 O 0.8303(3) 0.34248(11) 0.7913(2) 0.0099(5) Uani 1 1 d . .
O4 O 0.8490(3) 0.38065(12) 1.0488(2) 0.0107(5) Uani 1 1 d . .
O5 O 0.5242(3) 0.35985(11) 0.8231(2) 0.0072(5) Uani 1 1 d . .
O6 O 0.3776(3) 0.29458(12) 0.6937(2) 0.0091(5) Uani 1 1 d . .
O7 O 0.2771(3) 0.29313(12) 0.3914(2) 0.0082(5) Uani 1 1 d . .
O8 O 0.3651(3) 0.33741(12) 0.2273(2) 0.0089(5) Uani 1 1 d . .
O9 O 0.6013(3) 0.43610(11) 1.0509(2) 0.0087(5) Uani 1 1 d . .
O10 O 0.4695(2) 0.49149(11) 1.1657(2) 0.0075(5) Uani 1 1 d . .
O11 O 0.9769(3) 0.44787(12) 0.8687(2) 0.0090(5) Uani 1 1 d . .
O12 O 1.1808(3) 0.48171(11) 1.0047(2) 0.0102(5) Uani 1 1 d . .
O13 O 1.2777(3) 0.36961(12) 0.9344(2) 0.0107(5) Uani 1 1 d . .
H13A H 1.247955 0.401929 0.955277 0.016 Uiso 1 1 d R U
H13B H 1.354197 0.375529 0.909939 0.016 Uiso 1 1 d R U
O14 O 1.5097(3) 0.28360(12) 1.0332(3) 0.0125(5) Uani 1 1 d . .
H14A H 1.552039 0.300005 1.103263 0.019 Uiso 1 1 d R U
H14B H 1.513403 0.306170 0.969814 0.019 Uiso 1 1 d R U
O15 O 1.0771(3) 0.21059(12) 1.1046(3) 0.0124(5) Uani 1 1 d . .
H15A H 0.995730 0.216975 1.058843 0.019 Uiso 1 1 d R U
H15B H 1.070008 0.208959 1.184417 0.019 Uiso 1 1 d R U
O16 O 0.7154(4) 0.1740(2) 0.7488(4) 0.0472(11) Uani 1 1 d . .
H16A H 0.781371 0.159844 0.716578 0.071 Uiso 1 1 d R U
H16B H 0.738739 0.169817 0.831586 0.071 Uiso 1 1 d R U
O17 O 0.7742(3) 0.20923(15) 0.0277(3) 0.0234(6) Uani 1 1 d . .
H17A H 0.729103 0.240565 0.012546 0.035 Uiso 1 1 d R U
H17B H 0.808992 0.208240 0.109685 0.035 Uiso 1 1 d R U
C1 C 0.4560(3) 0.36928(15) 0.4488(3) 0.0054(6) Uani 1 1 d . .
C2 C 0.4980(3) 0.37080(15) 0.5894(3) 0.0053(6) Uani 1 1 d . .
C3 C 0.6193(4) 0.44017(15) 0.5117(3) 0.0048(6) Uani 1 1 d . .
C4 C 0.7235(4) 0.48952(16) 0.5185(3) 0.0071(6) Uani 1 1 d . .
C5 C 0.7649(4) 0.51421(18) 0.4051(4) 0.0127(7) Uani 1 1 d . .
H5 H 0.727567 0.499352 0.316077 0.015 Uiso 1 1 calc R U
C6 C 0.8633(4) 0.56168(18) 0.4272(4) 0.0170(8) Uani 1 1 d . .
H6 H 0.894644 0.579943 0.353093 0.020 Uiso 1 1 calc R U
C7 C 0.9144(4) 0.58159(18) 0.5588(4) 0.0184(8) Uani 1 1 d . .
H7 H 0.979648 0.614355 0.576031 0.022 Uiso 1 1 calc R U
C8 C 0.8693(4) 0.55318(17) 0.6654(4) 0.0134(7) Uani 1 1 d . .
H8 H 0.906470 0.567005 0.755311 0.016 Uiso 1 1 calc R U
C9 C 0.3578(3) 0.33023(15) 0.3497(3) 0.0057(6) Uani 1 1 d . U
C10 C 0.4617(3) 0.33826(15) 0.7068(3) 0.0052(6) Uani 1 1 d . .
C11 C 0.5209(3) 0.47858(15) 1.0620(3) 0.0057(6) Uani 1 1 d . .
C12 C 1.0452(4) 0.47976(15) 0.9625(3) 0.0067(7) Uani 1 1 d . .
C13 C 0.9530(4) 0.34932(16) 1.0263(3) 0.0085(7) Uani 1 1 d . .
C14 C 0.9368(4) 0.32420(16) 0.8801(3) 0.0093(7) Uani 1 1 d . .

loop_
_atom_site_aniso_label
_atom_site_aniso_U_11
_atom_site_aniso_U_22
_atom_site_aniso_U_33
_atom_site_aniso_U_23
_atom_site_aniso_U_13
_atom_site_aniso_U_12
Dy1 0.00647(9) 0.00415(10) 0.00527(9) -0.00037(5) -0.00048(6) 0.00138(5)
Dy2 0.00267(9) 0.00338(9) 0.00364(9) -0.00149(5) -0.00105(6) -0.00005(5)
N1 0.0061(13) 0.0039(14) 0.0054(13) -0.0008(11) 0.0006(10) -0.0009(11)
N2 0.0063(13) 0.0076(14) 0.0029(12) 0.0011(11) -0.0002(10) -0.0026(11)
N3 0.0076(14) 0.0087(15) 0.0130(15) -0.0044(11) -0.0013(11) 0.0022(11)
O1 0.0114(12) 0.0120(13) 0.0094(11) -0.0017(10) -0.0002(9) 0.0029(10)
O2 0.0085(12) 0.0126(13) 0.0104(12) -0.0012(10) 0.0006(9) 0.0038(10)
O3 0.0106(12) 0.0069(12) 0.0108(12) -0.0024(9) -0.0012(9) 0.0026(10)
O4 0.0097(12) 0.0143(13) 0.0080(11) 0.0023(10) 0.0016(9) 0.0064(10)
O5 0.0081(11) 0.0084(12) 0.0042(10) -0.0024(9) -0.0007(8) -0.0025(9)
O6 0.0102(12) 0.0092(12) 0.0077(11) -0.0019(10) 0.0014(9) -0.0053(10)
O7 0.0069(11) 0.0087(12) 0.0087(11) 0.0005(9) 0.0010(9) -0.0029(10)
O8 0.0103(12) 0.0105(13) 0.0050(11) -0.0008(9) -0.0003(9) -0.0029(10)
O9 0.0085(12) 0.0089(13) 0.0086(12) -0.0011(9) 0.0016(9) 0.0021(10)
O10 0.0076(11) 0.0096(12) 0.0047(11) -0.0004(9) 0.0000(9) 0.0016(10)
O11 0.0076(11) 0.0081(12) 0.0102(11) -0.0040(10) -0.0001(9) -0.0008(10)
O12 0.0057(11) 0.0084(13) 0.0155(12) -0.0056(10) 0.0002(9) -0.0008(10)
O13 0.0129(12) 0.0056(12) 0.0152(12) 0.0021(10) 0.0067(10) 0.0017(10)
O14 0.0144(13) 0.0130(13) 0.0099(12) 0.0024(10) 0.0024(10) -0.0002(10)
O15 0.0107(12) 0.0159(13) 0.0102(12) 0.0012(10) 0.0013(9) -0.0008(10)
O16 0.0306(19) 0.083(3) 0.0263(18) -0.017(2) 0.0028(14) 0.020(2)
O17 0.0224(15) 0.0284(17) 0.0171(14) 0.0019(12) -0.0009(12) 0.0013(13)
C1 0.0057(14) 0.0058(16) 0.0042(14) 0.0001(12) -0.0004(11) 0.0009(13)
C2 0.0032(14) 0.0057(16) 0.0063(15) -0.0004(12) -0.0006(11) 0.0006(12)
C3 0.0044(15) 0.0057(16) 0.0044(15) 0.0015(12) 0.0010(12) 0.0010(12)
C4 0.0051(15) 0.0047(16) 0.0103(16) -0.0004(13) -0.0012(12) -0.0017(13)
C5 0.0106(17) 0.0158(19) 0.0105(16) 0.0058(14) -0.0004(13) -0.0019(14)
C6 0.0154(19) 0.015(2) 0.0196(19) 0.0096(15) 0.0020(15) -0.0020(15)
C7 0.0144(19) 0.0080(19) 0.030(2) 0.0010(16) -0.0021(16) -0.0032(15)
C8 0.0123(17) 0.0085(17) 0.0170(18) -0.0047(15) -0.0026(14) -0.0016(14)
C9 0.0055(12) 0.0033(12) 0.0076(12) -0.0002(11) 0.0000(10) 0.0030(11)
C10 0.0052(15) 0.0037(16) 0.0067(15) -0.0011(12) 0.0014(12) 0.0012(12)
C11 0.0030(14) 0.0077(16) 0.0053(15) -0.0013(13) -0.0017(11) -0.0012(12)
C12 0.0058(15) 0.0052(16) 0.0085(15) 0.0009(13) -0.0001(12) 0.0003(13)
C13 0.0086(16) 0.0060(16) 0.0111(16) 0.0011(13) 0.0024(13) 0.0003(13)
C14 0.0107(17) 0.0080(17) 0.0088(16) -0.0007(13) 0.0015(13) 0.0000(14)

loop_
_atom_type_symbol
_atom_type_description
_atom_type_scat_dispersion_real
_atom_type_scat_dispersion_imag
_atom_type_scat_source
C C 0.0030 0.0020 'International Tables Vol C Tables 4.2.6.8 and 6.1.1.4'
H H 0.0000 0.0000 'International Tables Vol C Tables 4.2.6.8 and 6.1.1.4'
N N 0.0060 0.0030 'International Tables Vol C Tables 4.2.6.8 and 6.1.1.4'
O O 0.0110 0.0060 'International Tables Vol C Tables 4.2.6.8 and 6.1.1.4'
Dy Dy -0.1290 4.5270 'International Tables Vol C Tables 4.2.6.8 and 6.1.1.4'

loop_
_geom_angle_atom_site_label_1
_geom_angle_atom_site_label_2
_geom_angle_atom_site_label_3
_geom_angle
_geom_angle_site_symmetry_1
_geom_angle_site_symmetry_3
O7 Dy1 O6 80.84(9) 4_666 4_666
O7 Dy1 O8 146.70(9) 4_666 1_656
O6 Dy1 O8 79.29(9) 4_666 1_656
O7 Dy1 O15 85.02(9) 4_666 .
O6 Dy1 O15 72.57(9) 4_666 .
O8 Dy1 O15 113.73(9) 1_656 .
O7 Dy1 O1 140.30(9) 4_666 .
O6 Dy1 O1 121.91(9) 4_666 .
O8 Dy1 O1 72.95(9) 1_656 .
O15 Dy1 O1 73.74(10) . .
O7 Dy1 O13 103.80(9) 4_666 .
O6 Dy1 O13 143.17(9) 4_666 .
O8 Dy1 O13 77.80(9) 1_656 .
O15 Dy1 O13 143.66(9) . .
O1 Dy1 O13 77.68(9) . .
O7 Dy1 O2 75.35(9) 4_666 .
O6 Dy1 O2 140.98(9) 4_666 .
O8 Dy1 O2 134.51(9) 1_656 .
O15 Dy1 O2 74.94(9) . .
O1 Dy1 O2 67.00(8) . .
O13 Dy1 O2 73.49(9) . .
O7 Dy1 O14 75.54(9) 4_666 .
O6 Dy1 O14 72.19(9) 4_666 .
O8 Dy1 O14 73.06(9) 1_656 .
O15 Dy1 O14 141.89(9) . .
O1 Dy1 O14 139.25(9) . .
O13 Dy1 O14 73.75(9) . .
O2 Dy1 O14 128.75(9) . .
O4 Dy2 O10 132.74(8) . 3_667
O4 Dy2 O12 81.95(9) . 3_767
O10 Dy2 O12 73.36(8) 3_667 3_767
O4 Dy2 N1 138.28(9) . .
O10 Dy2 N1 80.86(9) 3_667 .
O12 Dy2 N1 138.13(9) 3_767 .
O4 Dy2 O9 67.01(8) . .
O10 Dy2 O9 67.69(8) 3_667 .
O12 Dy2 O9 73.91(9) 3_767 .
N1 Dy2 O9 125.29(9) . .
O4 Dy2 O11 71.52(9) . .
O10 Dy2 O11 129.11(9) 3_667 .
O12 Dy2 O11 66.93(8) 3_767 .
N1 Dy2 O11 108.93(9) . .
O9 Dy2 O11 125.73(8) . .
O4 Dy2 O5 90.76(9) . .
O10 Dy2 O5 86.81(9) 3_667 .
O12 Dy2 O5 144.10(8) 3_767 .
N1 Dy2 O5 63.48(9) . .
O9 Dy2 O5 70.91(8) . .
O11 Dy2 O5 143.08(9) . .
O4 Dy2 O3 67.44(8) . .
O10 Dy2 O3 153.64(8) 3_667 .
O12 Dy2 O3 131.85(8) 3_767 .
N1 Dy2 O3 74.10(9) . .
O9 Dy2 O3 121.39(8) . .
O11 Dy2 O3 68.49(8) . .
O5 Dy2 O3 74.86(8) . .
O4 Dy2 N3 138.56(8) . .
O10 Dy2 N3 77.30(9) 3_667 .
O12 Dy2 N3 82.00(9) 3_767 .
N1 Dy2 N3 60.19(9) . .
O9 Dy2 N3 141.78(9) . .
O11 Dy2 N3 67.05(9) . .
O5 Dy2 N3 123.09(8) . .
O3 Dy2 N3 96.79(9) . .
C3 N1 C2 107.5(3) . .
C3 N1 Dy2 129.4(2) . .
C2 N1 Dy2 123.0(2) . .
C3 N2 C1 108.1(3) . .
C3 N2 H2 123.6 . .
C1 N2 H2 127.7 . .
C8 N3 C4 116.8(3) . .
C8 N3 Dy2 125.1(2) . .
C4 N3 Dy2 117.4(2) . .
C13 O1 Dy1 121.0(2) . .
C14 O2 Dy1 118.5(2) . .
C14 O3 Dy2 113.5(2) . .
C13 O4 Dy2 115.4(2) . .
C10 O5 Dy2 124.9(2) . .
C10 O6 Dy1 146.7(2) . 4_465
C9 O7 Dy1 148.3(2) . 4_465
C9 O8 Dy1 125.1(2) . 1_454
C11 O9 Dy2 118.3(2) . .
C11 O10 Dy2 118.3(2) . 3_667
C12 O11 Dy2 117.1(2) . .
C12 O12 Dy2 118.1(2) . 3_767
Dy1 O13 H13A 124.5 . .
Dy1 O13 H13B 117.9 . .
H13A O13 H13B 107.7 . .
Dy1 O14 H14A 106.7 . .
Dy1 O14 H14B 106.3 . .
H14A O14 H14B 107.3 . .
Dy1 O15 H15A 111.4 . .
Dy1 O15 H15B 118.0 . .
H15A O15 H15B 107.3 . .
H16A O16 H16B 107.0 . .
H17A O17 H17B 107.0 . .
N2 C1 C2 105.6(3) . .
N2 C1 C9 120.0(3) . .
C2 C1 C9 134.4(3) . .
N1 C2 C1 108.7(3) . .
N1 C2 C10 114.1(3) . .
C1 C2 C10 137.2(3) . .
N1 C3 N2 110.1(3) . .
N1 C3 C4 119.8(3) . .
N2 C3 C4 130.1(3) . .
N3 C4 C5 124.0(3) . .
N3 C4 C3 112.0(3) . .
C5 C4 C3 124.0(3) . .
C4 C5 C6 117.5(3) . .
C4 C5 H5 121.3 . .
C6 C5 H5 121.3 . .
C7 C6 C5 119.0(4) . .
C7 C6 H6 120.5 . .
C5 C6 H6 120.5 . .
C6 C7 C8 119.2(4) . .
C6 C7 H7 120.4 . .
C8 C7 H7 120.4 . .
N3 C8 C7 123.5(3) . .
N3 C8 H8 118.2 . .
C7 C8 H8 118.2 . .
O8 C9 O7 124.9(3) . .
O8 C9 C1 115.1(3) . .
O7 C9 C1 120.0(3) . .
O6 C10 O5 123.3(3) . .
O6 C10 C2 123.2(3) . .
O5 C10 C2 113.5(3) . .
O9 C11 O10 126.6(3) . .
O9 C11 C11 117.3(4) . 3_667
O10 C11 C11 116.1(4) . 3_667
O11 C12 O12 126.9(3) . .
O11 C12 C12 117.0(4) . 3_767
O12 C12 C12 116.1(4) . 3_767
O1 C13 O4 126.3(3) . .
O1 C13 C14 117.3(3) . .
O4 C13 C14 116.4(3) . .
O2 C14 O3 127.4(3) . .
O2 C14 C13 115.4(3) . .
O3 C14 C13 117.2(3) . .

loop_
_geom_bond_atom_site_label_1
_geom_bond_atom_site_label_2
_geom_bond_distance
_geom_bond_site_symmetry_2
Dy1 O7 2.268(2) 4_666
Dy1 O6 2.338(2) 4_666
Dy1 O8 2.338(2) 1_656
Dy1 O15 2.375(3) .
Dy1 O1 2.382(3) .
Dy1 O13 2.399(3) .
Dy1 O2 2.455(3) .
Dy1 O14 2.480(3) .
Dy2 O4 2.378(2) .
Dy2 O10 2.400(2) 3_667
Dy2 O12 2.401(2) 3_767
Dy2 N1 2.416(3) .
Dy2 O9 2.421(3) .
Dy2 O11 2.437(2) .
Dy2 O5 2.452(2) .
Dy2 O3 2.476(3) .
Dy2 N3 2.812(3) .
N1 C3 1.324(4) .
N1 C2 1.368(4) .
N2 C3 1.354(4) .
N2 C1 1.376(4) .
N2 H2 0.8515 .
N3 C8 1.335(5) .
N3 C4 1.356(4) .
O1 C13 1.247(4) .
O2 C14 1.263(4) .
O3 C14 1.264(4) .
O4 C13 1.264(4) .
O5 C10 1.288(4) .
O6 C10 1.249(4) .
O7 C9 1.257(4) .
O8 C9 1.257(4) .
O9 C11 1.237(4) .
O10 C11 1.272(4) .
O11 C12 1.249(4) .
O12 C12 1.260(4) .
O13 H13A 0.8200 .
O13 H13B 0.8199 .
O14 H14A 0.8201 .
O14 H14B 0.8200 .
O15 H15A 0.8201 .
O15 H15B 0.8201 .
O16 H16A 0.8226 .
O16 H16B 0.8201 .
O17 H17A 0.8183 .
O17 H17B 0.8211 .
C1 C2 1.386(4) .
C1 C9 1.493(4) .
C2 C10 1.487(5) .
C3 C4 1.471(5) .
C4 C5 1.395(5) .
C5 C6 1.399(5) .
C5 H5 0.9500 .
C6 C7 1.383(6) .
C6 H6 0.9500 .
C7 C8 1.387(6) .
C7 H7 0.9500 .
C8 H8 0.9500 .
C11 C11 1.558(6) 3_667
C12 C12 1.546(7) 3_767
C13 C14 1.552(5) .

loop_
_geom_hbond_atom_site_label_D
_geom_hbond_atom_site_label_H
_geom_hbond_atom_site_label_A
_geom_hbond_distance_DH
_geom_hbond_distance_HA
_geom_hbond_distance_DA
_geom_hbond_angle_DHA
_geom_hbond_site_symmetry_A
O17 H17B O3 0.82 2.12 2.838(4) 145.4 4_565
O17 H17A O14 0.82 2.33 3.009(4) 140.8 1_454
O16 H16B O17 0.82 2.12 2.852(5) 148.4 1_556
O16 H16A O4 0.82 2.13 2.862(4) 148.6 4_565
O15 H15B O2 0.82 1.90 2.716(4) 172.9 4_566
O15 H15A O17 0.82 2.05 2.798(4) 150.8 1_556
O14 H14B O5 0.82 1.92 2.742(4) 179.1 1_655
O14 H14A O16 0.82 1.98 2.756(5) 158.6 4_666
O13 H13B O5 0.82 2.01 2.791(4) 158.9 1_655
O13 H13A O12 0.82 1.99 2.814(4) 178.3 .
N2 H2 O10 0.85 2.12 2.910(4) 154.5 1_554

loop_
_geom_torsion_atom_site_label_1
_geom_torsion_atom_site_label_2
_geom_torsion_atom_site_label_3
_geom_torsion_atom_site_label_4
_geom_torsion
_geom_torsion_site_symmetry_1
_geom_torsion_site_symmetry_4
C3 N2 C1 C2 0.2(4) . .
C3 N2 C1 C9 -176.9(3) . .
C3 N1 C2 C1 -0.6(4) . .
Dy2 N1 C2 C1 -176.7(2) . .
C3 N1 C2 C10 -179.8(3) . .
Dy2 N1 C2 C10 4.1(4) . .
N2 C1 C2 N1 0.2(4) . .
C9 C1 C2 N1 176.7(4) . .
N2 C1 C2 C10 179.1(4) . .
C9 C1 C2 C10 -4.4(7) . .
C2 N1 C3 N2 0.7(4) . .
Dy2 N1 C3 N2 176.6(2) . .
C2 N1 C3 C4 -179.5(3) . .
Dy2 N1 C3 C4 -3.7(5) . .
C1 N2 C3 N1 -0.6(4) . .
C1 N2 C3 C4 179.7(3) . .
C8 N3 C4 C5 2.8(5) . .
Dy2 N3 C4 C5 -167.6(3) . .
C8 N3 C4 C3 -178.3(3) . .
Dy2 N3 C4 C3 11.3(3) . .
N1 C3 C4 N3 -6.2(4) . .
N2 C3 C4 N3 173.5(3) . .
N1 C3 C4 C5 172.7(3) . .
N2 C3 C4 C5 -7.6(6) . .
N3 C4 C5 C6 -2.3(5) . .
C3 C4 C5 C6 179.0(3) . .
C4 C5 C6 C7 0.0(6) . .
C5 C6 C7 C8 1.4(6) . .
C4 N3 C8 C7 -1.2(5) . .
Dy2 N3 C8 C7 168.4(3) . .
C6 C7 C8 N3 -0.9(6) . .
Dy1 O8 C9 O7 -7.0(5) 1_454 .
Dy1 O8 C9 C1 172.1(2) 1_454 .
Dy1 O7 C9 O8 136.4(3) 4_465 .
Dy1 O7 C9 C1 -42.8(6) 4_465 .
N2 C1 C9 O8 6.9(5) . .
C2 C1 C9 O8 -169.2(4) . .
N2 C1 C9 O7 -173.8(3) . .
C2 C1 C9 O7 10.1(6) . .
Dy1 O6 C10 O5 -168.4(3) 4_465 .
Dy1 O6 C10 C2 12.3(6) 4_465 .
Dy2 O5 C10 O6 169.8(2) . .
Dy2 O5 C10 C2 -10.8(4) . .
N1 C2 C10 O6 -176.6(3) . .
C1 C2 C10 O6 4.5(6) . .
N1 C2 C10 O5 4.1(4) . .
C1 C2 C10 O5 -174.8(4) . .
Dy2 O9 C11 O10 -168.1(3) . .
Dy2 O9 C11 C11 11.0(5) . 3_667
Dy2 O10 C11 O9 -168.6(3) 3_667 .
Dy2 O10 C11 C11 12.2(4) 3_667 3_667
Dy2 O11 C12 O12 162.9(3) . .
Dy2 O11 C12 C12 -15.7(5) . 3_767
Dy2 O12 C12 O11 163.4(3) 3_767 .
Dy2 O12 C12 C12 -18.0(5) 3_767 3_767
Dy1 O1 C13 O4 179.7(3) . .
Dy1 O1 C13 C14 -1.8(4) . .
Dy2 O4 C13 O1 148.5(3) . .
Dy2 O4 C13 C14 -30.0(4) . .
Dy1 O2 C14 O3 168.3(3) . .
Dy1 O2 C14 C13 -10.7(4) . .
Dy2 O3 C14 O2 -162.0(3) . .
Dy2 O3 C14 C13 16.9(4) . .
O1 C13 C14 O2 8.5(5) . .
O4 C13 C14 O2 -172.8(3) . .
O1 C13 C14 O3 -170.6(3) . .
O4 C13 C14 O3 8.1(5) . .
